data_4036352
loop_
_publ_author_name
'Wang, Xinyang'
'Zhang, Fan'
'Gao, Jianhua'
'Fu, Yubin'
'Zhao, Wuxue'
'Tang, Ruizhi'
'Zhang, Wanzheng'
'Zhuang, Xiaodong'
'Feng, Xinliang'

_publ_section_title
;
 Synthesis and Properties of C(2h)-Symmetric BN-Heteroacenes Tailored
 through Aromatic Central Cores.
;
_journal_issue 20
_journal_name_full 'The Journal of organic chemistry'
_journal_page_first 10127
_journal_page_last 10133
_journal_paper_doi 10.1021/acs.joc.5b01718
_journal_volume 80
_journal_year 2015
_chemical_formula_sum 'C30 H20 B2 N2 S2'
_chemical_formula_weight 494.22
_space_group_IT_number 15
_space_group_name_Hall '-C 2yc'
_space_group_name_H-M_alt 'C 1 2/c 1'
_symmetry_cell_setting monoclinic
_symmetry_space_group_name_H-M 'C 1 2/c 1'
_atom_sites_solution_hydrogens geom
_atom_sites_solution_primary direct
_atom_sites_solution_secondary difmap
_audit_creation_method SHELXL-97
_cell_angle_alpha 90.00
_cell_angle_beta 129.396(2)
_cell_angle_gamma 90.00
_cell_formula_units_Z 4
_cell_length_a 26.563(2)
_cell_length_b 5.5274(5)
_cell_length_c 20.585(3)
_cell_measurement_temperature 296(2)
_cell_volume 2335.6(4)
_computing_structure_refinement 'SHELXL-97 (Sheldrick, 2008)'
_computing_structure_solution 'SHELXS-97 (Sheldrick, 2008)'
_diffrn_ambient_temperature 296(2)
_diffrn_measured_fraction_theta_full 0.998
_diffrn_measured_fraction_theta_max 0.998
_diffrn_measurement_device_type 'Bruker Apex II CCD'
_diffrn_radiation_monochromator graphite
_diffrn_radiation_source 'fine-focus sealed tube'
_diffrn_radiation_type MoK\a
_diffrn_radiation_wavelength 0.71073
_diffrn_reflns_av_R_equivalents 0.0511
_diffrn_reflns_av_sigmaI/netI 0.0340
_diffrn_reflns_limit_h_max 31
_diffrn_reflns_limit_h_min -28
_diffrn_reflns_limit_k_max 6
_diffrn_reflns_limit_k_min -6
_diffrn_reflns_limit_l_max 24
_diffrn_reflns_limit_l_min -24
_diffrn_reflns_number 12998
_diffrn_reflns_theta_full 25.01
_diffrn_reflns_theta_max 25.01
_diffrn_reflns_theta_min 2.01
_exptl_absorpt_coefficient_mu 0.252
_exptl_absorpt_correction_T_max 0.9703
_exptl_absorpt_correction_T_min 0.9236
_exptl_absorpt_correction_type multi-scan
_exptl_absorpt_process_details sadabs
_exptl_crystal_colour colorless
_exptl_crystal_density_diffrn 1.405
_exptl_crystal_density_method 'not measured'
_exptl_crystal_description block
_exptl_crystal_F_000 1024
_exptl_crystal_size_max 0.32
_exptl_crystal_size_mid 0.19
_exptl_crystal_size_min 0.12
_refine_diff_density_max 0.206
_refine_diff_density_min -0.210
_refine_diff_density_rms 0.040
_refine_ls_extinction_method none
_refine_ls_goodness_of_fit_ref 1.007
_refine_ls_hydrogen_treatment constr
_refine_ls_matrix_type full
_refine_ls_number_parameters 163
_refine_ls_number_reflns 2064
_refine_ls_number_restraints 0
_refine_ls_restrained_S_all 1.007
_refine_ls_R_factor_all 0.0573
_refine_ls_R_factor_gt 0.0362
_refine_ls_shift/su_max 0.000
_refine_ls_shift/su_mean 0.000
_refine_ls_structure_factor_coef Fsqd
_refine_ls_weighting_details 'calc w=1/[\s^2^(Fo^2^)+(0.0470P)^2^+1.4015P] where P=(Fo^2^+2Fc^2^)/3'
_refine_ls_weighting_scheme calc
_refine_ls_wR_factor_gt 0.0867
_refine_ls_wR_factor_ref 0.0988
_reflns_number_gt 1548
_reflns_number_total 2064
_reflns_threshold_expression >2sigma(I)
_cod_data_source_file jo5b01718_si_002.cif
_cod_data_source_block 3c
_cod_depositor_comments
;
The following automatic conversions were performed:

data item '_symmetry_cell_setting' value 'Monoclinic' was changed to
'monoclinic' in accordance with the
/home/saulius/struct/COD-crude-data/automatic-downloads/DataCite-retrospective/ACS/depositions/lib/dictionaries/cif_core.dic
dictionary named 'cif_core.dic' version 2.4.2 last updated on
2011-04-26.

Automatic conversion script
Id: cif_fix_values 6909 2019-04-08 15:41:33Z antanas 
;
_cod_original_cell_volume 2335.7(5)
_cod_original_sg_symbol_H-M C2/c
_cod_database_code 4036352

loop_
_symmetry_equiv_pos_as_xyz
'x, y, z'
'-x, y, -z+1/2'
'x+1/2, y+1/2, z'
'-x+1/2, y+1/2, -z+1/2'
'-x, -y, -z'
'x, -y, z-1/2'
'-x+1/2, -y+1/2, -z'
'x+1/2, -y+1/2, z-1/2'

loop_
_atom_site_label
_atom_site_type_symbol
_atom_site_fract_x
_atom_site_fract_y
_atom_site_fract_z
_atom_site_U_iso_or_equiv
_atom_site_adp_type
_atom_site_occupancy
_atom_site_symmetry_multiplicity
_atom_site_calc_flag
_atom_site_refinement_flags
S1 S 0.07417(3) 0.76821(10) 0.03238(3) 0.03803(19) Uani 1 1 d .
B1 B 0.00179(12) 0.4769(5) -0.12131(16) 0.0386(6) Uani 1 1 d .
N1 N -0.06149(8) 0.4532(3) -0.19963(11) 0.0424(5) Uani 1 1 d .
H1A H -0.0669 0.3414 -0.2326 0.051 Uiso 1 1 calc R
C1 C -0.11590(10) 0.5919(4) -0.22890(13) 0.0381(5) Uani 1 1 d .
C2 C -0.17591(11) 0.5454(4) -0.30772(14) 0.0482(6) Uani 1 1 d .
H2A H -0.1796 0.4191 -0.3403 0.058 Uiso 1 1 calc R
C3 C -0.22931(11) 0.6841(5) -0.33731(14) 0.0512(6) Uani 1 1 d .
H3A H -0.2690 0.6509 -0.3897 0.061 Uiso 1 1 calc R
C4 C -0.22474(11) 0.8733(5) -0.28980(14) 0.0513(6) Uani 1 1 d .
H4A H -0.2610 0.9679 -0.3103 0.062 Uiso 1 1 calc R
C5 C -0.16600(10) 0.9203(4) -0.21196(14) 0.0452(6) Uani 1 1 d .
H5A H -0.1632 1.0480 -0.1804 0.054 Uiso 1 1 calc R
C6 C -0.11033(10) 0.7811(4) -0.17901(12) 0.0356(5) Uani 1 1 d .
C7 C -0.04800(10) 0.8235(4) -0.09700(13) 0.0345(5) Uani 1 1 d .
C8 C 0.00599(10) 0.6812(4) -0.06772(13) 0.0358(5) Uani 1 1 d .
C9 C 0.05844(11) 0.3110(4) -0.09961(13) 0.0376(5) Uani 1 1 d .
C10 C 0.12385(11) 0.3681(4) -0.03665(15) 0.0484(6) Uani 1 1 d .
H10A H 0.1344 0.5067 -0.0047 0.058 Uiso 1 1 calc R
C11 C 0.17355(12) 0.2261(4) -0.02001(16) 0.0534(6) Uani 1 1 d .
H11A H 0.2167 0.2688 0.0229 0.064 Uiso 1 1 calc R
C12 C 0.15931(13) 0.0217(5) -0.06678(16) 0.0548(7) Uani 1 1 d .
H12A H 0.1927 -0.0730 -0.0563 0.066 Uiso 1 1 calc R
C13 C 0.09539(13) -0.0421(4) -0.12923(16) 0.0538(7) Uani 1 1 d .
H13A H 0.0854 -0.1805 -0.1611 0.065 Uiso 1 1 calc R
C14 C 0.04613(12) 0.0996(4) -0.14450(14) 0.0449(6) Uani 1 1 d .
H14A H 0.0031 0.0524 -0.1863 0.054 Uiso 1 1 calc R
C15 C 0.03222(9) 0.9962(4) 0.03659(12) 0.0345(5) Uani 1 1 d .

loop_
_atom_site_aniso_label
_atom_site_aniso_U_11
_atom_site_aniso_U_22
_atom_site_aniso_U_33
_atom_site_aniso_U_23
_atom_site_aniso_U_13
_atom_site_aniso_U_12
S1 0.0293(3) 0.0421(3) 0.0357(3) -0.0048(2) 0.0174(2) 0.0017(3)
B1 0.0400(15) 0.0380(14) 0.0390(14) -0.0010(11) 0.0256(13) -0.0031(11)
N1 0.0399(11) 0.0418(10) 0.0400(10) -0.0098(8) 0.0228(9) 0.0010(9)
C1 0.0338(12) 0.0403(12) 0.0360(11) -0.0015(10) 0.0201(10) -0.0006(10)
C2 0.0422(14) 0.0527(14) 0.0390(13) -0.0118(11) 0.0207(11) -0.0046(12)
C3 0.0327(13) 0.0661(16) 0.0369(12) -0.0077(12) 0.0136(11) -0.0036(12)
C4 0.0323(13) 0.0596(15) 0.0444(13) -0.0039(12) 0.0160(11) 0.0044(12)
C5 0.0361(13) 0.0464(14) 0.0425(13) -0.0071(11) 0.0199(11) 0.0013(11)
C6 0.0303(11) 0.0404(12) 0.0331(11) -0.0003(9) 0.0187(10) -0.0017(10)
C7 0.0314(12) 0.0373(12) 0.0343(11) -0.0036(9) 0.0206(10) -0.0043(9)
C8 0.0299(11) 0.0399(12) 0.0351(11) -0.0012(9) 0.0195(10) -0.0013(9)
C9 0.0398(13) 0.0385(12) 0.0380(12) 0.0018(10) 0.0264(11) 0.0022(10)
C10 0.0435(14) 0.0467(14) 0.0510(14) -0.0058(11) 0.0282(12) 0.0017(11)
C11 0.0407(14) 0.0595(16) 0.0555(15) 0.0029(13) 0.0284(12) 0.0075(13)
C12 0.0564(17) 0.0551(16) 0.0622(16) 0.0147(13) 0.0421(15) 0.0219(13)
C13 0.0687(19) 0.0445(14) 0.0578(16) 0.0001(12) 0.0447(15) 0.0103(13)
C14 0.0478(14) 0.0458(13) 0.0419(13) -0.0023(11) 0.0288(12) 0.0012(11)
C15 0.0298(11) 0.0365(11) 0.0361(11) -0.0025(9) 0.0204(9) -0.0010(9)

loop_
_atom_type_symbol
_atom_type_description
_atom_type_scat_dispersion_real
_atom_type_scat_dispersion_imag
_atom_type_scat_source
C C 0.0033 0.0016 'International Tables Vol C Tables 4.2.6.8 and 6.1.1.4'
H H 0.0000 0.0000 'International Tables Vol C Tables 4.2.6.8 and 6.1.1.4'
B B 0.0013 0.0007 'International Tables Vol C Tables 4.2.6.8 and 6.1.1.4'
N N 0.0061 0.0033 'International Tables Vol C Tables 4.2.6.8 and 6.1.1.4'
S S 0.1246 0.1234 'International Tables Vol C Tables 4.2.6.8 and 6.1.1.4'

loop_
_geom_angle_atom_site_label_1
_geom_angle_atom_site_label_2
_geom_angle_atom_site_label_3
_geom_angle
_geom_angle_site_symmetry_1
_geom_angle_site_symmetry_3
C15 S1 C8 92.38(10) . .
N1 B1 C8 112.3(2) . .
N1 B1 C9 120.2(2) . .
C8 B1 C9 127.5(2) . .
C1 N1 B1 126.81(19) . .
C1 N1 H1A 116.6 . .
B1 N1 H1A 116.6 . .
N1 C1 C2 120.5(2) . .
N1 C1 C6 119.66(18) . .
C2 C1 C6 119.9(2) . .
C3 C2 C1 120.6(2) . .
C3 C2 H2A 119.7 . .
C1 C2 H2A 119.7 . .
C2 C3 C4 120.5(2) . .
C2 C3 H3A 119.8 . .
C4 C3 H3A 119.8 . .
C5 C4 C3 119.4(2) . .
C5 C4 H4A 120.3 . .
C3 C4 H4A 120.3 . .
C4 C5 C6 121.9(2) . .
C4 C5 H5A 119.1 . .
C6 C5 H5A 119.1 . .
C5 C6 C1 117.71(19) . .
C5 C6 C7 123.34(19) . .
C1 C6 C7 118.95(19) . .
C8 C7 C15 111.32(18) . 5_575
C8 C7 C6 120.94(19) . .
C15 C7 C6 127.74(19) 5_575 .
C7 C8 B1 121.33(19) . .
C7 C8 S1 111.63(15) . .
B1 C8 S1 127.04(17) . .
C10 C9 C14 115.8(2) . .
C10 C9 B1 122.6(2) . .
C14 C9 B1 121.5(2) . .
C11 C10 C9 122.3(2) . .
C11 C10 H10A 118.8 . .
C9 C10 H10A 118.8 . .
C12 C11 C10 120.0(2) . .
C12 C11 H11A 120.0 . .
C10 C11 H11A 120.0 . .
C11 C12 C13 119.6(2) . .
C11 C12 H12A 120.2 . .
C13 C12 H12A 120.2 . .
C12 C13 C14 119.8(2) . .
C12 C13 H13A 120.1 . .
C14 C13 H13A 120.1 . .
C13 C14 C9 122.4(2) . .
C13 C14 H14A 118.8 . .
C9 C14 H14A 118.8 . .
C15 C15 C7 113.6(2) 5_575 5_575
C15 C15 S1 111.1(2) 5_575 .
C7 C15 S1 135.32(16) 5_575 .

loop_
_geom_bond_atom_site_label_1
_geom_bond_atom_site_label_2
_geom_bond_distance
_geom_bond_site_symmetry_2
S1 C15 1.720(2) .
S1 C8 1.738(2) .
B1 N1 1.415(3) .
B1 C8 1.533(3) .
B1 C9 1.566(3) .
N1 C1 1.391(3) .
N1 H1A 0.8600 .
C1 C2 1.399(3) .
C1 C6 1.406(3) .
C2 C3 1.369(3) .
C2 H2A 0.9300 .
C3 C4 1.384(3) .
C3 H3A 0.9300 .
C4 C5 1.377(3) .
C4 H4A 0.9300 .
C5 C6 1.402(3) .
C5 H5A 0.9300 .
C6 C7 1.448(3) .
C7 C8 1.393(3) .
C7 C15 1.433(3) 5_575
C9 C10 1.393(3) .
C9 C14 1.394(3) .
C10 C11 1.379(3) .
C10 H10A 0.9300 .
C11 C12 1.372(3) .
C11 H11A 0.9300 .
C12 C13 1.375(3) .
C12 H12A 0.9300 .
C13 C14 1.379(3) .
C13 H13A 0.9300 .
C14 H14A 0.9300 .
C15 C15 1.389(4) 5_575
C15 C7 1.433(3) 5_575

loop_
_geom_torsion_atom_site_label_1
_geom_torsion_atom_site_label_2
_geom_torsion_atom_site_label_3
_geom_torsion_atom_site_label_4
_geom_torsion
_geom_torsion_site_symmetry_1
_geom_torsion_site_symmetry_4
C8 B1 N1 C1 -0.1(3) . .
C9 B1 N1 C1 -177.7(2) . .
B1 N1 C1 C2 -179.1(2) . .
B1 N1 C1 C6 1.3(3) . .
N1 C1 C2 C3 -178.9(2) . .
C6 C1 C2 C3 0.7(4) . .
C1 C2 C3 C4 0.2(4) . .
C2 C3 C4 C5 -0.5(4) . .
C3 C4 C5 C6 -0.2(4) . .
C4 C5 C6 C1 1.0(3) . .
C4 C5 C6 C7 -179.2(2) . .
N1 C1 C6 C5 178.33(19) . .
C2 C1 C6 C5 -1.3(3) . .
N1 C1 C6 C7 -1.4(3) . .
C2 C1 C6 C7 179.0(2) . .
C5 C6 C7 C8 -179.3(2) . .
C1 C6 C7 C8 0.5(3) . .
C5 C6 C7 C15 0.8(3) . 5_575
C1 C6 C7 C15 -179.4(2) . 5_575
C15 C7 C8 B1 -179.35(19) 5_575 .
C6 C7 C8 B1 0.7(3) . .
C15 C7 C8 S1 0.4(2) 5_575 .
C6 C7 C8 S1 -179.52(15) . .
N1 B1 C8 C7 -0.9(3) . .
C9 B1 C8 C7 176.5(2) . .
N1 B1 C8 S1 179.38(16) . .
C9 B1 C8 S1 -3.2(3) . .
C15 S1 C8 C7 -0.40(17) . .
C15 S1 C8 B1 179.3(2) . .
N1 B1 C9 C10 161.0(2) . .
C8 B1 C9 C10 -16.2(4) . .
N1 B1 C9 C14 -16.9(3) . .
C8 B1 C9 C14 165.9(2) . .
C14 C9 C10 C11 0.6(3) . .
B1 C9 C10 C11 -177.4(2) . .
C9 C10 C11 C12 0.6(4) . .
C10 C11 C12 C13 -1.0(4) . .
C11 C12 C13 C14 0.1(4) . .
C12 C13 C14 C9 1.2(4) . .
C10 C9 C14 C13 -1.5(3) . .
B1 C9 C14 C13 176.5(2) . .
C8 S1 C15 C15 0.3(2) . 5_575
C8 S1 C15 C7 -179.8(2) . 5_575
